data_2300704
loop_
_publ_author_name
'Hamilton, Parker K.'
'Moya, Jaime M.'
'Hallas, Alannah M.'
'Morosan, E.'
'Baral, Raju'
'Frandsen, Benjamin A.'

_publ_section_title
;
 Symmetry-mode analysis for local structure investigations using pair
 distribution function data
;
_journal_issue 4
_journal_name_full 'Journal of Applied Crystallography'
_journal_paper_doi 10.1107/S1600576723005794
_journal_volume 56
_journal_year 2023
_chemical_formula_structural 'Mn Te'
_chemical_formula_sum 'Mn Te'
_chemical_formula_weight 182.5
_chemical_name_structure_type NiAs,hP4,194
_space_group_IT_number 194
_space_group_name_Hall '-P 6c 2c'
_space_group_name_H-M_alt 'P 63/m m c'
_audit_creation_date 2019-03-25
_audit_creation_method
;
Pearson's Crystal Data browser
;
_cell_angle_alpha 90
_cell_angle_beta 90
_cell_angle_gamma 120
_cell_formula_units_Z 2
_cell_length_a 4.193
_cell_length_b 4.193
_cell_length_c 6.752
_cell_measurement_radiation neutrons
_cell_measurement_temperature 300
_cell_measurement_wavelength 1.242
_cell_volume 102.805
_computing_structure_solution 'starting values from the literature'
_diffrn_ambient_temperature 300
_diffrn_measurement_device 'automatic diffractometer'
_diffrn_measurement_device_type 'India, Trombay-Mumbai, Bhabha Atomic Research Centre BARC, DHRUVA reactor'
_diffrn_radiation_type neutrons
_diffrn_radiation_wavelength 1.242
_diffrn_reflns_theta_max 48
_diffrn_reflns_theta_min 4
_exptl_crystal_density_diffrn 5.90
_pd_proc_2theta_range_max 96
_pd_proc_2theta_range_min 8
_pd_proc_wavelength 1.242
_refine_ls_R_I_factor 0.147
_cod_data_source_file hexMnTe.cif
_cod_data_source_block 1030815
_cod_original_cell_volume 102.8
_cod_database_code 2300704
_pd_proc_ls_proof_r_factor 0.0580
_pd_proc_ls_proof_wr_factor 0.0733

loop_
_space_group_symop_id
_space_group_symop_operation_xyz
1 'x, y, z'
2 '-x+y, -x, 1/2-z'
3 '-x+y, -x, z'
4 '-x+y, y, 1/2-z'
5 '-x+y, y, z'
6 '-x, -x+y, -z'
7 '-x, -x+y, 1/2+z'
8 '-x, -y, -z'
9 '-x, -y, 1/2+z'
10 '-y, -x, 1/2-z'
11 '-y, -x, z'
12 '-y, x-y, 1/2-z'
13 '-y, x-y, z'
14 'x, x-y, 1/2-z'
15 'x, x-y, z'
16 'x, y, 1/2-z'
17 'x-y, -y, -z'
18 'x-y, -y, 1/2+z'
19 'x-y, x, -z'
20 'x-y, x, 1/2+z'
21 'y, -x+y, -z'
22 'y, -x+y, 1/2+z'
23 'y, x, -z'
24 'y, x, 1/2+z'

loop_
_atom_site_label
_atom_site_type_symbol
_atom_site_symmetry_multiplicity
_atom_site_Wyckoff_symbol
_atom_site_fract_x
_atom_site_fract_y
_atom_site_fract_z
_atom_site_occupancy
Te Te 2 c 0.333333 0.666667 0.25 1
Mn Mn 2 a 0 0 0 1

loop_
_atom_type_symbol
Te
Mn
